data_7157948
loop_
_publ_author_name
'Goodwin, Rosemary J.'
'Blyth, Mitchell T.'
'Fung, Alfred K. K.'
'Smith, Leesa M.'
'Norcott, Philip L.'
'Tanovic, Sara'
'Coote, Michelle L.'
'White, Nicholas G.'

_publ_section_title
;
 Simple acyclic molecules containing a single charge-assisted O-H group
 can recognize anions in acetonitrile&#x2009;:&#x2009;water mixtures.
;
_journal_issue 12
_journal_name_full 'Organic &amp; biomolecular chemistry'
_journal_page_first 2794
_journal_page_last 2803
_journal_paper_doi 10.1039/d1ob00282a
_journal_volume 19
_journal_year 2021
_chemical_compound_source synthesized
_chemical_formula_moiety 'C9 H17 N2, F6 P1'
_chemical_formula_sum 'C9 H17 F6 N2 P'
_chemical_formula_weight 298.21
_space_group_IT_number 14
_space_group_name_Hall '-P 2ybc'
_space_group_name_H-M_alt 'P 1 21/c 1'
_symmetry_cell_setting monoclinic
_symmetry_space_group_name_Hall '-P 2ybc'
_symmetry_space_group_name_H-M 'P 1 21/c 1'
_atom_sites_solution_hydrogens difmap
_atom_sites_solution_primary other
_audit_update_record
;
2020-12-16 deposited with the CCDC.	2021-03-08 downloaded from the CCDC.
;
_cell_angle_alpha 90
_cell_angle_beta 103.840(10)
_cell_angle_gamma 90
_cell_formula_units_Z 4
_cell_length_a 6.294(3)
_cell_length_b 26.438(2)
_cell_length_c 7.670(4)
_cell_measurement_reflns_used 11327
_cell_measurement_temperature 100
_cell_measurement_theta_max 31.8
_cell_measurement_theta_min 2.84
_cell_volume 1239.2(9)
_computing_cell_refinement 'XDS (Kabsch, 1993)'
_computing_data_collection 'BluIce (McPhillips, 2002)'
_computing_data_reduction 'XDS (Kabsch, 1993)'
_computing_publication_material 'CRYSTALS (Betteridge et al., 2003)'
_computing_structure_refinement 'CRYSTALS (Betteridge et al., 2003)'
_computing_structure_solution 'SHELXT (Sheldrick, 2015)'
_diffrn_ambient_temperature 100
_diffrn_measured_fraction_theta_full 0.947
_diffrn_measured_fraction_theta_max 0.814
_diffrn_measurement_device_type 'ADSC Quantum 210r'
_diffrn_measurement_method 'Omega scan'
_diffrn_radiation_monochromator 'Silicon Double Crystal'
_diffrn_radiation_type synchrotron
_diffrn_radiation_wavelength 0.710918
_diffrn_reflns_av_R_equivalents 0.021
_diffrn_reflns_av_unetI/netI 0.021
_diffrn_reflns_limit_h_max 8
_diffrn_reflns_limit_h_min -8
_diffrn_reflns_limit_k_max 39
_diffrn_reflns_limit_k_min -39
_diffrn_reflns_limit_l_max 11
_diffrn_reflns_limit_l_min -11
_diffrn_reflns_number 12339
_diffrn_reflns_theta_full 25.123
_diffrn_reflns_theta_max 31.801
_diffrn_reflns_theta_min 2.842
_diffrn_standards_number 0
_exptl_absorpt_coefficient_mu 0.282
_exptl_absorpt_correction_type none
_exptl_crystal_colour colourless
_exptl_crystal_density_diffrn 1.598
_exptl_crystal_density_meas ?
_exptl_crystal_density_method 'not measured'
_exptl_crystal_description block
_exptl_crystal_F_000 616
_exptl_crystal_size_max 0.10
_exptl_crystal_size_mid 0.10
_exptl_crystal_size_min 0.10
_refine_diff_density_max 0.46
_refine_diff_density_min -0.31
_refine_ls_extinction_method None
_refine_ls_goodness_of_fit_ref 0.9964
_refine_ls_hydrogen_treatment mixed
_refine_ls_matrix_type full
_refine_ls_number_parameters 167
_refine_ls_number_reflns 3445
_refine_ls_number_restraints 4
_refine_ls_R_factor_all 0.0366
_refine_ls_R_factor_gt 0.0346
_refine_ls_shift/su_max 0.0021061
_refine_ls_shift/su_mean 0.0000821
_refine_ls_structure_factor_coef Fsqd
_refine_ls_weighting_details
;
 Method= Modified Sheldrick 
 w=1/[\s^2^(F^2^) + ( 0.04P)^2^ + 0.86P] 
 ,where P=(max(Fo^2^,0) + 2Fc^2^)/3 
;
_refine_ls_weighting_scheme calc
_refine_ls_wR_factor_all 0.0873
_refine_ls_wR_factor_gt 0.0860
_refine_ls_wR_factor_ref 0.0873
_reflns_limit_h_max 8
_reflns_limit_h_min -8
_reflns_limit_k_max 39
_reflns_limit_k_min 0
_reflns_limit_l_max 11
_reflns_limit_l_min 0
_reflns_number_gt 3228
_reflns_number_total 3445
_reflns_threshold_expression I>2.0\s(I)
_oxford_diffrn_Wilson_B_factor 0.00
_oxford_diffrn_Wilson_scale 0.00
_oxford_refine_ls_r_factor_ref 0.0366
_oxford_refine_ls_scale 1.391(6)
_oxford_reflns_number_all 3445
_cod_data_source_file d1ob00282a2.cif
_cod_data_source_block DBUHPF6
_cod_depositor_comments
;
The following automatic conversions were performed:

data item '_exptl_crystal_density_meas' value 'not measured' was
changed to '?' -- the value is perceived as not measured.

Automatic conversion script
Id: cif_fix_values 7556 2019-12-06 15:28:31Z antanas 

 Adding full bibliography for 7157935--7157948.cif.
;
_cod_original_cell_volume 1239.24(5)
_cod_original_sg_symbol_H-M 'P 1 21/c 1 '
_cod_original_formula_sum 'C9 H17 F6 N2 P1'
_cod_database_code 7157948
_oxford_refine_reflns_threshold_expression_ref I>-3.0\s(I)

loop_
_symmetry_equiv_pos_as_xyz
x,y,z
-x,-y,-z
-x,y+1/2,-z+1/2
x,-y+1/2,z+1/2

loop_
_atom_site_label
_atom_site_type_symbol
_atom_site_fract_x
_atom_site_fract_y
_atom_site_fract_z
_atom_site_U_iso_or_equiv
_atom_site_occupancy
_atom_site_adp_type
_atom_site_refinement_flags_posn
_atom_site_refinement_flags_adp
_atom_site_refinement_flags_occupancy
_atom_site_disorder_assembly
_atom_site_disorder_group
_atom_site_attached_hydrogens
P1 P 0.24020(5) 0.648125(11) 0.21790(4) 0.0169 1.0000 Uani . . . . . .
F2 F -0.01204(13) 0.66218(4) 0.19751(11) 0.0343 1.0000 Uani . . . . . .
F3 F 0.17358(15) 0.61174(4) 0.04795(12) 0.0374 1.0000 Uani . . . . . .
F4 F 0.26746(16) 0.69405(3) 0.09086(13) 0.0376 1.0000 Uani . . . . . .
F5 F 0.49042(13) 0.63395(4) 0.24103(13) 0.0378 1.0000 Uani . . . . . .
F6 F 0.21131(16) 0.60195(4) 0.34752(13) 0.0399 1.0000 Uani . . . . . .
F7 F 0.30049(17) 0.68384(4) 0.39076(13) 0.0453 1.0000 Uani . . . . . .
N8 N 0.65261(16) 0.63771(3) 0.72996(12) 0.0161 1.0000 Uani . . . . . .
N9 N 0.92910(17) 0.65782(4) 0.59190(13) 0.0202 1.0000 Uani D . . . . .
C10 C 0.6449(2) 0.68973(4) 0.79818(16) 0.0199 1.0000 Uani . . . . . .
C11 C 0.78596(18) 0.62518(4) 0.62876(14) 0.0164 1.0000 Uani D . . . . .
C12 C 0.7300(2) 0.72731(4) 0.68212(16) 0.0215 1.0000 Uani . . . . . .
C13 C 0.51139(19) 0.60022(4) 0.78898(16) 0.0204 1.0000 Uani . . . . . .
C14 C 0.6384(2) 0.55947(4) 0.91227(16) 0.0221 1.0000 Uani . . . . . .
C15 C 0.7859(2) 0.57251(4) 0.55577(15) 0.0215 1.0000 Uani . . . . . .
C16 C 0.7225(2) 0.51676(4) 0.81291(17) 0.0246 1.0000 Uani . . . . . .
C17 C 0.8820(2) 0.53339(5) 0.70174(17) 0.0245 1.0000 Uani . . . . . .
C18 C 0.9504(2) 0.71004(4) 0.65747(17) 0.0234 1.0000 Uani D . . . . .
H102 H 0.7251 0.6915 0.9218 0.0230 1.0000 Uiso R . . . . .
H101 H 0.4944 0.6968 0.7965 0.0234 1.0000 Uiso R . . . . .
H122 H 0.7409 0.7605 0.7398 0.0245 1.0000 Uiso R . . . . .
H121 H 0.6260 0.7297 0.5632 0.0244 1.0000 Uiso R . . . . .
H132 H 0.4268 0.6195 0.8564 0.0235 1.0000 Uiso R . . . . .
H131 H 0.4130 0.5841 0.6811 0.0244 1.0000 Uiso R . . . . .
H142 H 0.7629 0.5757 0.9978 0.0262 1.0000 Uiso R . . . . .
H141 H 0.5406 0.5452 0.9794 0.0259 1.0000 Uiso R . . . . .
H152 H 0.8742 0.5736 0.4666 0.0257 1.0000 Uiso R . . . . .
H151 H 0.6317 0.5626 0.4983 0.0255 1.0000 Uiso R . . . . .
H162 H 0.7921 0.4909 0.8972 0.0305 1.0000 Uiso R . . . . .
H161 H 0.5935 0.5014 0.7307 0.0289 1.0000 Uiso R . . . . .
H172 H 1.0160 0.5479 0.7826 0.0287 1.0000 Uiso R . . . . .
H171 H 0.9240 0.5039 0.6410 0.0287 1.0000 Uiso R . . . . .
H182 H 0.9964 0.7304 0.5680 0.0273 1.0000 Uiso R . . . . .
H181 H 1.0579 0.7109 0.7727 0.0272 1.0000 Uiso R . . . . .
H91 H 1.003(3) 0.6484(5) 0.517(2) 0.0253(18) 1.0000 Uiso D . . . . .

loop_
_atom_site_aniso_label
_atom_site_aniso_U_11
_atom_site_aniso_U_22
_atom_site_aniso_U_33
_atom_site_aniso_U_23
_atom_site_aniso_U_13
_atom_site_aniso_U_12
P1 0.01676(13) 0.01965(14) 0.01444(13) -0.00004(10) 0.00420(10) 0.00265(9)
F2 0.0206(4) 0.0540(5) 0.0292(4) 0.0010(4) 0.0074(3) 0.0123(3)
F3 0.0407(5) 0.0445(5) 0.0324(4) -0.0199(4) 0.0191(4) -0.0131(4)
F4 0.0449(5) 0.0288(4) 0.0423(5) 0.0148(4) 0.0168(4) 0.0047(4)
F5 0.0206(4) 0.0544(6) 0.0396(5) 0.0113(4) 0.0093(3) 0.0116(4)
F6 0.0474(5) 0.0381(5) 0.0411(5) 0.0180(4) 0.0245(4) 0.0083(4)
F7 0.0446(5) 0.0583(6) 0.0316(5) -0.0246(4) 0.0064(4) -0.0099(5)
N8 0.0205(4) 0.0133(4) 0.0161(4) 0.0005(3) 0.0075(3) -0.0005(3)
N9 0.0235(5) 0.0206(4) 0.0192(4) 0.0018(4) 0.0103(4) -0.0017(4)
C10 0.0270(5) 0.0146(4) 0.0199(5) -0.0012(4) 0.0092(4) 0.0016(4)
C11 0.0203(5) 0.0159(4) 0.0134(4) 0.0015(4) 0.0049(4) 0.0008(4)
C12 0.0263(5) 0.0146(5) 0.0224(5) 0.0022(4) 0.0038(4) -0.0013(4)
C13 0.0211(5) 0.0179(5) 0.0252(5) 0.0013(4) 0.0114(4) -0.0025(4)
C14 0.0296(6) 0.0180(5) 0.0215(5) 0.0032(4) 0.0114(4) -0.0031(4)
C15 0.0314(6) 0.0173(5) 0.0179(5) -0.0024(4) 0.0102(4) 0.0015(4)
C16 0.0335(6) 0.0146(5) 0.0267(6) 0.0029(4) 0.0092(5) -0.0008(4)
C17 0.0318(6) 0.0176(5) 0.0262(6) 0.0010(4) 0.0115(5) 0.0053(4)
C18 0.0249(5) 0.0202(5) 0.0250(6) 0.0015(4) 0.0056(4) -0.0060(4)

loop_
_atom_type_symbol
_atom_type_scat_dispersion_real
_atom_type_scat_dispersion_imag
_atom_type_scat_Cromer_Mann_a1
_atom_type_scat_Cromer_Mann_b1
_atom_type_scat_Cromer_Mann_a2
_atom_type_scat_Cromer_Mann_b2
_atom_type_scat_Cromer_Mann_a3
_atom_type_scat_Cromer_Mann_b3
_atom_type_scat_Cromer_Mann_a4
_atom_type_scat_Cromer_Mann_b4
_atom_type_scat_Cromer_Mann_c
_atom_type_scat_source
C 0.0033 0.0016 2.3100 20.8439 1.0200 10.2075 1.5886 0.5687 0.8650 51.6512 0.2156 'International Tables Vol C 4.2.6.8 and 6.1.1.4'
H 0.0000 0.0000 0.4930 10.5109 0.3229 26.1257 0.1402 3.1424 0.0408 57.7998 0.0030 'International Tables Vol C 4.2.6.8 and 6.1.1.4'
N 0.0061 0.0033 12.2126 0.0057 3.1322 9.8933 2.0125 28.9975 1.1663 0.5826 -11.5290 'International Tables Vol C 4.2.6.8 and 6.1.1.4'
F 0.0171 0.0103 3.5392 10.2825 2.6412 4.2944 1.5170 0.2615 1.0243 26.1476 0.2776 'International Tables Vol C 4.2.6.8 and 6.1.1.4'
P 0.1023 0.0942 6.4345 1.9067 4.1791 27.1570 1.7800 0.5260 1.4908 68.1645 1.1149 'International Tables Vol C 4.2.6.8 and 6.1.1.4'

loop_
_geom_angle_atom_site_label_1
_geom_angle_site_symmetry_1
_geom_angle_atom_site_label_2
_geom_angle_site_symmetry_2
_geom_angle_atom_site_label_3
_geom_angle_site_symmetry_3
_geom_angle
_geom_angle_publ_flag
F2 . P1 . F3 . 89.97(5) yes
F2 . P1 . F4 . 90.73(5) yes
F3 . P1 . F4 . 90.31(5) yes
F2 . P1 . F5 . 179.17(5) yes
F3 . P1 . F5 . 90.51(5) yes
F4 . P1 . F5 . 89.95(5) yes
F2 . P1 . F6 . 88.88(5) yes
F3 . P1 . F6 . 90.06(5) yes
F4 . P1 . F6 . 179.46(5) yes
F5 . P1 . F6 . 90.44(5) yes
F2 . P1 . F7 . 88.68(5) yes
F3 . P1 . F7 . 178.10(5) yes
F4 . P1 . F7 . 91.04(6) yes
F5 . P1 . F7 . 90.83(6) yes
F6 . P1 . F7 . 88.58(6) yes
C10 . N8 . C11 . 121.59(9) yes
C10 . N8 . C13 . 116.39(9) yes
C11 . N8 . C13 . 121.95(9) yes
C11 . N9 . C18 . 123.46(10) yes
C11 . N9 . H91 . 117.3(9) no
C18 . N9 . H91 . 119.0(9) no
N8 . C10 . C12 . 110.88(9) yes
N8 . C10 . H102 . 109.8 no
C12 . C10 . H102 . 111.8 no
N8 . C10 . H101 . 107.0 no
C12 . C10 . H101 . 110.5 no
H102 . C10 . H101 . 106.6 no
N9 . C11 . N8 . 121.61(10) yes
N9 . C11 . C15 . 117.63(10) yes
N8 . C11 . C15 . 120.73(10) yes
C10 . C12 . C18 . 109.81(9) yes
C10 . C12 . H122 . 108.6 no
C18 . C12 . H122 . 111.1 no
C10 . C12 . H121 . 109.5 no
C18 . C12 . H121 . 109.2 no
H122 . C12 . H121 . 108.6 no
N8 . C13 . C14 . 113.58(9) yes
N8 . C13 . H132 . 105.0 no
C14 . C13 . H132 . 108.2 no
N8 . C13 . H131 . 109.4 no
C14 . C13 . H131 . 109.8 no
H132 . C13 . H131 . 110.7 no
C13 . C14 . C16 . 113.92(10) yes
C13 . C14 . H142 . 108.6 no
C16 . C14 . H142 . 109.7 no
C13 . C14 . H141 . 107.4 no
C16 . C14 . H141 . 108.5 no
H142 . C14 . H141 . 108.6 no
C11 . C15 . C17 . 112.80(9) yes
C11 . C15 . H152 . 106.4 no
C17 . C15 . H152 . 109.8 no
C11 . C15 . H151 . 108.7 no
C17 . C15 . H151 . 108.5 no
H152 . C15 . H151 . 110.7 no
C14 . C16 . C17 . 114.72(9) yes
C14 . C16 . H162 . 110.1 no
C17 . C16 . H162 . 108.8 no
C14 . C16 . H161 . 107.0 no
C17 . C16 . H161 . 108.1 no
H162 . C16 . H161 . 107.8 no
C15 . C17 . C16 . 113.76(10) yes
C15 . C17 . H172 . 108.7 no
C16 . C17 . H172 . 109.6 no
C15 . C17 . H171 . 107.1 no
C16 . C17 . H171 . 109.0 no
H172 . C17 . H171 . 108.6 no
C12 . C18 . N9 . 108.40(9) yes
C12 . C18 . H182 . 111.0 no
N9 . C18 . H182 . 107.4 no
C12 . C18 . H181 . 109.7 no
N9 . C18 . H181 . 108.7 no
H182 . C18 . H181 . 111.6 no

loop_
_geom_bond_atom_site_label_1
_geom_bond_site_symmetry_1
_geom_bond_atom_site_label_2
_geom_bond_site_symmetry_2
_geom_bond_distance
_geom_bond_publ_flag
P1 . F2 . 1.6014(8) yes
P1 . F3 . 1.5933(8) yes
P1 . F4 . 1.5915(9) yes
P1 . F5 . 1.5869(8) yes
P1 . F6 . 1.6119(9) yes
P1 . F7 . 1.5977(9) yes
N8 . C10 . 1.4764(14) yes
N8 . C11 . 1.3147(14) yes
N8 . C13 . 1.4731(14) yes
N9 . C11 . 1.3259(14) yes
N9 . C18 . 1.4645(15) yes
N9 . H91 . 0.854(13) no
C10 . C12 . 1.5149(16) yes
C10 . H102 . 0.963 no
C10 . H101 . 0.963 no
C11 . C15 . 1.5007(15) yes
C12 . C18 . 1.5146(17) yes
C12 . H122 . 0.978 no
C12 . H121 . 0.989 no
C13 . C14 . 1.5272(16) yes
C13 . H132 . 0.971 no
C13 . H131 . 1.002 no
C14 . C16 . 1.5261(17) yes
C14 . H142 . 0.991 no
C14 . H141 . 0.969 no
C15 . C17 . 1.5378(16) yes
C15 . H152 . 0.979 no
C15 . H151 . 1.000 no
C16 . C17 . 1.5292(18) yes
C16 . H162 . 0.971 no
C16 . H161 . 0.988 no
C17 . H172 . 0.996 no
C17 . H171 . 0.976 no
C18 . H182 . 0.969 no
C18 . H181 . 0.976 no
